data_7042158
loop_
_publ_author_name
'Eck, Martin'
'W\"urtemberger-Pietsch, Sabrina'
'Eichhorn, Antonius'
'Berthel, Johannes H. J.'
'Bertermann, R\"udiger'
'Paul, Ursula S. D.'
'Schneider, Heidi'
'Friedrich, Alexandra'
'Kleeberg, Christian'
'Radius, Udo'
'Marder, Todd B.'

_publ_section_title
;
 B-B bond activation and NHC ring-expansion reactions of diboron(4)
 compounds, and accurate molecular structures of B2(NMe2)4, B2eg2, B2neop2
 and B2pin2.
;
_journal_issue 11
_journal_name_full 'Dalton transactions (Cambridge, England : 2003)'
_journal_page_first 3661
_journal_page_last 3680
_journal_paper_doi 10.1039/c7dt00334j
_journal_volume 46
_journal_year 2017
_chemical_formula_moiety 'C51 H58 B2 N2 O4'
_chemical_formula_sum 'C51 H58 B2 N2 O4'
_chemical_formula_weight 784.61
_space_group_crystal_system orthorhombic
_space_group_IT_number 19
_space_group_name_Hall 'P 2ac 2ab'
_space_group_name_H-M_alt 'P 21 21 21'
_symmetry_space_group_name_Hall 'P 2ac 2ab'
_symmetry_space_group_name_H-M 'P 21 21 21'
_atom_sites_solution_hydrogens geom
_audit_creation_method SHELXL-2014/6
_audit_update_record
;
2017-01-25 deposited with the CCDC.
2017-02-21 downloaded from the CCDC.
;
_cell_angle_alpha 90
_cell_angle_beta 90
_cell_angle_gamma 90
_cell_formula_units_Z 4
_cell_length_a 14.1863(9)
_cell_length_b 16.4798(10)
_cell_length_c 18.9462(13)
_cell_measurement_reflns_used 9605
_cell_measurement_temperature 100(2)
_cell_measurement_theta_max 25.9745
_cell_measurement_theta_min 2.178
_cell_volume 4429.4(5)
_computing_cell_refinement 'Saint+ ver. 7.68A (Bruker AXS)'
_computing_data_collection 'APEX2 ver. 2014.9 (Bruker AXS)'
_computing_data_reduction 'Saint+ ver. 7.68A (Bruker AXS)'
_computing_molecular_graphics 'XP ver. 5.1 (Bruker AXS, 1998)'
_computing_publication_material 'SHELXL-2014/6 (Sheldrick, 2014)'
_computing_structure_refinement 'SHELXL-2014/6 (Sheldrick, 2014)'
_computing_structure_solution 'SHELXL-2014/6 (Sheldrick, 2014)'
_diffrn_ambient_temperature 100(2)
_diffrn_measured_fraction_theta_full 1.000
_diffrn_measured_fraction_theta_max 0.999
_diffrn_measurement_device_type 'Bruker X8-APEX II'
_diffrn_radiation_monochromator helios
_diffrn_radiation_source 'rotating anode'
_diffrn_radiation_type MoK\a
_diffrn_radiation_wavelength 0.71073
_diffrn_reflns_av_R_equivalents 0.0502
_diffrn_reflns_av_unetI/netI 0.0252
_diffrn_reflns_Laue_measured_fraction_full 1.000
_diffrn_reflns_Laue_measured_fraction_max 0.999
_diffrn_reflns_limit_h_max 17
_diffrn_reflns_limit_h_min -17
_diffrn_reflns_limit_k_max 20
_diffrn_reflns_limit_k_min -20
_diffrn_reflns_limit_l_max 23
_diffrn_reflns_limit_l_min -23
_diffrn_reflns_number 82306
_diffrn_reflns_point_group_measured_fraction_full 1.000
_diffrn_reflns_point_group_measured_fraction_max 0.999
_diffrn_reflns_theta_full 26.000
_diffrn_reflns_theta_max 26.066
_diffrn_reflns_theta_min 1.638
_exptl_absorpt_coefficient_mu 0.073
_exptl_absorpt_correction_T_max 0.7453
_exptl_absorpt_correction_T_min 0.6485
_exptl_absorpt_correction_type analytical
_exptl_absorpt_process_details 'TWINABS 2012/1 (Bruker 2012)'
_exptl_crystal_colour orange
_exptl_crystal_density_diffrn 1.177
_exptl_crystal_description needle
_exptl_crystal_F_000 1680
_exptl_crystal_size_max 0.11
_exptl_crystal_size_mid 0.03
_exptl_crystal_size_min 0.03
_refine_diff_density_max 0.200
_refine_diff_density_min -0.185
_refine_diff_density_rms 0.030
_refine_ls_abs_structure_details
;
 Refined as an inversion twin.
;
_refine_ls_abs_structure_Flack 0.2(8)
_refine_ls_extinction_method none
_refine_ls_goodness_of_fit_ref 1.028
_refine_ls_hydrogen_treatment constr
_refine_ls_matrix_type full
_refine_ls_number_parameters 541
_refine_ls_number_reflns 8756
_refine_ls_number_restraints 0
_refine_ls_restrained_S_all 1.028
_refine_ls_R_factor_all 0.0330
_refine_ls_R_factor_gt 0.0288
_refine_ls_shift/su_max 0.000
_refine_ls_shift/su_mean 0.000
_refine_ls_structure_factor_coef Fsqd
_refine_ls_weighting_details 'w=1/[\s^2^(Fo^2^)+(0.0303P)^2^+0.9293P] where P=(Fo^2^+2Fc^2^)/3'
_refine_ls_weighting_scheme calc
_refine_ls_wR_factor_gt 0.0667
_refine_ls_wR_factor_ref 0.0690
_reflns_Friedel_coverage 0.804
_reflns_Friedel_fraction_full 1.000
_reflns_Friedel_fraction_max 0.999
_reflns_number_gt 8153
_reflns_number_total 8756
_reflns_threshold_expression 'I > 2\s(I)'
_cod_data_source_file c7dt00334j2.cif
_cod_data_source_block HS117
_cod_depositor_comments 'Adding full bibliography for 7042146--7042160.cif.'
_cod_database_code 7042158
_shelx_space_group_comment
;
The symmetry employed for this shelxl refinement is uniquely defined
by the following loop, which should always be used as a source of
symmetry information in preference to the above space-group names.
They are only intended as comments.
;
_shelxl_version_number 2014/6

loop_
_space_group_symop_operation_xyz
'x, y, z'
'-x+1/2, -y, z+1/2'
'-x, y+1/2, -z+1/2'
'x+1/2, -y+1/2, -z'

loop_
_atom_site_label
_atom_site_type_symbol
_atom_site_fract_x
_atom_site_fract_y
_atom_site_fract_z
_atom_site_U_iso_or_equiv
_atom_site_adp_type
_atom_site_occupancy
_atom_site_site_symmetry_order
_atom_site_calc_flag
_atom_site_refinement_flags_posn
_atom_site_refinement_flags_adp
C5 C 0.63276(11) 0.77824(11) 0.59529(9) 0.0147(3) Uani 1 1 d . .
C4 C 0.66112(11) 0.71567(11) 0.55049(8) 0.0134(3) Uani 1 1 d . .
O4 O 0.48212(8) 0.66677(7) 0.49570(6) 0.0141(2) Uani 1 1 d . .
C3 C 0.82787(11) 0.73520(11) 0.40362(8) 0.0142(3) Uani 1 1 d . .
H3A H 0.8879 0.7637 0.3938 0.017 Uiso 1 1 calc R U
H3B H 0.8425 0.6776 0.4138 0.017 Uiso 1 1 calc R U
O3 O 0.52265(8) 0.61524(7) 0.38331(6) 0.0153(2) Uani 1 1 d . .
C2 C 0.78073(11) 0.77308(11) 0.46712(9) 0.0148(3) Uani 1 1 d . .
H2A H 0.8199 0.7637 0.5096 0.018 Uiso 1 1 calc R U
H2B H 0.7751 0.8324 0.4600 0.018 Uiso 1 1 calc R U
N2 N 0.76648(9) 0.74019(9) 0.34144(7) 0.0129(3) Uani 1 1 d . .
B2 B 0.52102(13) 0.69018(12) 0.42665(9) 0.0139(4) Uani 1 1 d . .
O2 O 0.46193(8) 0.75493(7) 0.39767(6) 0.0154(3) Uani 1 1 d . .
C1 C 0.62797(11) 0.72699(10) 0.42558(8) 0.0122(3) Uani 1 1 d . .
N1 N 0.68516(9) 0.73738(8) 0.47809(7) 0.0121(3) Uani 1 1 d . .
B1 B 0.66847(13) 0.74314(11) 0.34875(9) 0.0132(4) Uani 1 1 d . .
O1 O 0.61475(8) 0.74816(8) 0.28930(6) 0.0160(3) Uani 1 1 d . .
C6 C 0.60516(11) 0.75654(12) 0.66331(9) 0.0177(4) Uani 1 1 d . .
H6 H 0.5838 0.7971 0.6952 0.021 Uiso 1 1 calc R U
C20 C 0.91086(12) 0.77052(12) 0.18051(9) 0.0219(4) Uani 1 1 d . .
H20 H 0.9355 0.8133 0.1524 0.026 Uiso 1 1 calc R U
C21 C 0.85286(11) 0.78920(11) 0.23785(9) 0.0175(4) Uani 1 1 d . .
C22 C 0.78306(13) 0.57345(11) 0.29645(9) 0.0189(4) Uani 1 1 d . .
H22 H 0.7569 0.5957 0.3415 0.023 Uiso 1 1 calc R U
C23 C 0.84487(13) 0.50062(12) 0.31580(10) 0.0239(4) Uani 1 1 d . .
H23A H 0.8733 0.4781 0.2729 0.036 Uiso 1 1 calc R U
H23B H 0.8061 0.4590 0.3387 0.036 Uiso 1 1 calc R U
H23C H 0.8948 0.5181 0.3482 0.036 Uiso 1 1 calc R U
C24 C 0.69910(13) 0.54677(12) 0.25101(11) 0.0254(4) Uani 1 1 d . .
H24A H 0.6592 0.5938 0.2408 0.038 Uiso 1 1 calc R U
H24B H 0.6623 0.5059 0.2766 0.038 Uiso 1 1 calc R U
H24C H 0.7222 0.5235 0.2067 0.038 Uiso 1 1 calc R U
C25 C 0.82302(13) 0.87616(11) 0.25364(9) 0.0205(4) Uani 1 1 d . .
H25 H 0.7985 0.8776 0.3031 0.025 Uiso 1 1 calc R U
C26 C 0.74187(14) 0.89969(13) 0.20447(12) 0.0324(5) Uani 1 1 d . .
H01A H 0.7639 0.8989 0.1555 0.049 Uiso 1 1 calc R U
H01B H 0.7197 0.9543 0.2164 0.049 Uiso 1 1 calc R U
H01C H 0.6900 0.8609 0.2100 0.049 Uiso 1 1 calc R U
C27 C 0.90274(13) 0.93811(12) 0.24851(10) 0.0254(4) Uani 1 1 d . .
H27A H 0.9273 0.9390 0.2002 0.038 Uiso 1 1 calc R U
H27B H 0.9534 0.9231 0.2812 0.038 Uiso 1 1 calc R U
H27C H 0.8787 0.9920 0.2609 0.038 Uiso 1 1 calc R U
C28 C 0.52110(11) 0.76602(10) 0.27665(9) 0.0144(3) Uani 1 1 d . .
C29 C 0.50087(12) 0.78430(11) 0.20655(9) 0.0172(4) Uani 1 1 d . .
H29 H 0.5496 0.7812 0.1723 0.021 Uiso 1 1 calc R U
C30 C 0.41097(12) 0.80695(11) 0.18570(9) 0.0196(4) Uani 1 1 d . .
H30 H 0.3982 0.8195 0.1377 0.024 Uiso 1 1 calc R U
C31 C 0.33991(12) 0.81095(11) 0.23597(9) 0.0196(4) Uani 1 1 d . .
H31 H 0.2780 0.8269 0.2227 0.024 Uiso 1 1 calc R U
C32 C 0.35970(12) 0.79151(11) 0.30557(9) 0.0171(4) Uani 1 1 d . .
H32 H 0.3104 0.7936 0.3394 0.021 Uiso 1 1 calc R U
C33 C 0.44958(12) 0.76897(10) 0.32728(9) 0.0145(3) Uani 1 1 d . .
C34 C 0.48194(12) 0.55619(11) 0.42378(9) 0.0162(3) Uani 1 1 d . .
C35 C 0.46563(13) 0.47631(11) 0.40584(10) 0.0214(4) Uani 1 1 d . .
H35 H 0.4817 0.4559 0.3605 0.026 Uiso 1 1 calc R U
C36 C 0.42437(14) 0.42637(12) 0.45730(11) 0.0266(4) Uani 1 1 d . .
H36 H 0.4121 0.3710 0.4467 0.032 Uiso 1 1 calc R U
C37 C 0.40133(13) 0.45666(12) 0.52314(11) 0.0261(4) Uani 1 1 d . .
H37 H 0.3739 0.4215 0.5572 0.031 Uiso 1 1 calc R U
C38 C 0.41753(12) 0.53788(12) 0.54070(10) 0.0212(4) Uani 1 1 d . .
H38 H 0.4011 0.5587 0.5858 0.025 Uiso 1 1 calc R U
C39 C 0.45823(11) 0.58656(11) 0.49000(9) 0.0154(3) Uani 1 1 d . .
C40 C 0.68689(17) 0.69947(14) 0.07756(12) 0.0377(5) Uani 1 1 d . .
H40 H 0.7076 0.7026 0.1252 0.045 Uiso 1 1 calc R U
C41 C 0.73953(16) 0.73390(14) 0.02480(13) 0.0392(5) Uani 1 1 d . .
H41 H 0.7967 0.7610 0.0360 0.047 Uiso 1 1 calc R U
C42 C 0.71019(18) 0.72949(16) -0.04424(13) 0.0431(6) Uani 1 1 d . .
H42 H 0.7472 0.7533 -0.0805 0.052 Uiso 1 1 calc R U
C43 C 0.62733(19) 0.69069(17) -0.06085(13) 0.0482(7) Uani 1 1 d . .
H43 H 0.6069 0.6879 -0.1085 0.058 Uiso 1 1 calc R U
C44 C 0.57417(19) 0.65599(17) -0.00817(15) 0.0513(7) Uani 1 1 d . .
H44 H 0.5169 0.6290 -0.0195 0.062 Uiso 1 1 calc R U
C45 C 0.60392(19) 0.66027(15) 0.06140(13) 0.0433(6) Uani 1 1 d . .
H45 H 0.5672 0.6363 0.0978 0.052 Uiso 1 1 calc R U
C46 C 0.44676(14) 0.54628(12) 0.21767(10) 0.0253(4) Uani 1 1 d . .
H46 H 0.4815 0.5626 0.2582 0.030 Uiso 1 1 calc R U
C47 C 0.36867(15) 0.58998(13) 0.19698(12) 0.0328(5) Uani 1 1 d . .
H47 H 0.3493 0.6362 0.2232 0.039 Uiso 1 1 calc R U
C48 C 0.31886(17) 0.56634(14) 0.13802(15) 0.0461(6) Uani 1 1 d . .
H48 H 0.2650 0.5963 0.1237 0.055 Uiso 1 1 calc R U
C49 C 0.34683(17) 0.49927(14) 0.09955(13) 0.0418(6) Uani 1 1 d . .
H49 H 0.3122 0.4833 0.0589 0.050 Uiso 1 1 calc R U
C50 C 0.42521(15) 0.45545(13) 0.12020(11) 0.0302(5) Uani 1 1 d . .
H50 H 0.4449 0.4096 0.0937 0.036 Uiso 1 1 calc R U
C51 C 0.47475(14) 0.47885(12) 0.17970(11) 0.0257(4) Uani 1 1 d . .
H51 H 0.5281 0.4485 0.1945 0.031 Uiso 1 1 calc R U
C19 C 0.93313(13) 0.69107(13) 0.16385(10) 0.0248(4) Uani 1 1 d . .
H19 H 0.9746 0.6799 0.1257 0.030 Uiso 1 1 calc R U
C18 C 0.89510(13) 0.62776(12) 0.20267(9) 0.0217(4) Uani 1 1 d . .
H18 H 0.9102 0.5734 0.1904 0.026 Uiso 1 1 calc R U
C17 C 0.83488(12) 0.64257(11) 0.25963(9) 0.0167(4) Uani 1 1 d . .
C16 C 0.81750(11) 0.72410(11) 0.27715(8) 0.0146(3) Uani 1 1 d . .
C15 C 0.67332(14) 0.48455(11) 0.53371(10) 0.0217(4) Uani 1 1 d . .
H15A H 0.6045 0.4865 0.5298 0.033 Uiso 1 1 calc R U
H15B H 0.6909 0.4640 0.5804 0.033 Uiso 1 1 calc R U
H15C H 0.6987 0.4485 0.4973 0.033 Uiso 1 1 calc R U
C14 C 0.82112(13) 0.56764(12) 0.53684(10) 0.0227(4) Uani 1 1 d . .
H14A H 0.8507 0.5308 0.5028 0.034 Uiso 1 1 calc R U
H14B H 0.8334 0.5483 0.5849 0.034 Uiso 1 1 calc R U
H14C H 0.8473 0.6223 0.5312 0.034 Uiso 1 1 calc R U
C13 C 0.71377(12) 0.57005(11) 0.52374(9) 0.0174(4) Uani 1 1 d . .
H13 H 0.7031 0.5865 0.4736 0.021 Uiso 1 1 calc R U
C12 C 0.54585(13) 0.91256(12) 0.58965(11) 0.0253(4) Uani 1 1 d . .
H12A H 0.5519 0.9691 0.5741 0.038 Uiso 1 1 calc R U
H12B H 0.5344 0.9111 0.6406 0.038 Uiso 1 1 calc R U
H12C H 0.4930 0.8869 0.5649 0.038 Uiso 1 1 calc R U
C11 C 0.72206(14) 0.90824(12) 0.60734(11) 0.0261(4) Uani 1 1 d . .
H11A H 0.7792 0.8771 0.5968 0.039 Uiso 1 1 calc R U
H11B H 0.7129 0.9106 0.6586 0.039 Uiso 1 1 calc R U
H11C H 0.7286 0.9634 0.5886 0.039 Uiso 1 1 calc R U
C10 C 0.63664(12) 0.86681(11) 0.57290(9) 0.0174(4) Uani 1 1 d . .
H10 H 0.6460 0.8683 0.5206 0.021 Uiso 1 1 calc R U
C9 C 0.66942(12) 0.63438(11) 0.57111(9) 0.0145(3) Uani 1 1 d . .
C8 C 0.64111(12) 0.61628(11) 0.63959(9) 0.0176(4) Uani 1 1 d . .
H8 H 0.6440 0.5618 0.6557 0.021 Uiso 1 1 calc R U
C7 C 0.60869(12) 0.67630(12) 0.68478(9) 0.0190(4) Uani 1 1 d . .
H7 H 0.5887 0.6622 0.7310 0.023 Uiso 1 1 calc R U

loop_
_atom_site_aniso_label
_atom_site_aniso_U_11
_atom_site_aniso_U_22
_atom_site_aniso_U_33
_atom_site_aniso_U_23
_atom_site_aniso_U_13
_atom_site_aniso_U_12
C5 0.0106(7) 0.0168(9) 0.0167(8) -0.0015(7) -0.0019(6) -0.0018(7)
C4 0.0086(7) 0.0173(9) 0.0142(8) 0.0005(6) -0.0013(6) -0.0018(7)
O4 0.0130(5) 0.0149(6) 0.0145(6) 0.0003(5) 0.0021(4) -0.0008(5)
C3 0.0110(7) 0.0163(8) 0.0152(8) 0.0010(7) -0.0004(6) -0.0008(7)
O3 0.0161(6) 0.0146(6) 0.0152(6) -0.0003(5) 0.0017(5) -0.0016(5)
C2 0.0129(8) 0.0159(8) 0.0156(8) -0.0012(7) -0.0001(6) -0.0038(7)
N2 0.0132(6) 0.0139(7) 0.0116(6) 0.0003(5) 0.0001(5) 0.0005(6)
B2 0.0128(8) 0.0152(9) 0.0136(8) -0.0006(7) 0.0008(7) 0.0006(8)
O2 0.0151(5) 0.0178(6) 0.0132(6) 0.0005(5) 0.0003(4) 0.0036(5)
C1 0.0139(7) 0.0069(8) 0.0160(8) -0.0004(6) 0.0013(6) 0.0033(7)
N1 0.0127(6) 0.0103(7) 0.0134(6) -0.0005(6) 0.0006(5) 0.0004(6)
B1 0.0158(8) 0.0084(9) 0.0153(9) 0.0002(7) 0.0011(7) -0.0008(8)
O1 0.0119(5) 0.0217(7) 0.0145(5) 0.0008(5) 0.0006(4) 0.0021(5)
C6 0.0136(8) 0.0231(10) 0.0164(8) -0.0038(7) 0.0011(6) 0.0002(7)
C20 0.0198(9) 0.0273(10) 0.0187(8) 0.0036(8) 0.0042(7) -0.0034(8)
C21 0.0122(8) 0.0227(10) 0.0176(8) 0.0015(7) -0.0011(6) 0.0005(7)
C22 0.0190(8) 0.0163(9) 0.0215(9) -0.0047(7) 0.0026(7) -0.0021(7)
C23 0.0227(10) 0.0215(10) 0.0275(10) -0.0028(8) -0.0059(8) -0.0022(8)
C24 0.0179(9) 0.0213(10) 0.0371(11) -0.0013(8) -0.0031(8) -0.0026(8)
C25 0.0191(9) 0.0193(9) 0.0233(9) 0.0060(8) 0.0037(7) 0.0008(8)
C26 0.0203(10) 0.0250(11) 0.0520(13) 0.0113(10) -0.0055(9) -0.0024(9)
C27 0.0219(9) 0.0230(10) 0.0313(10) 0.0034(8) -0.0012(8) -0.0008(8)
C28 0.0126(7) 0.0116(8) 0.0190(8) -0.0002(7) -0.0015(6) -0.0009(7)
C29 0.0178(8) 0.0181(9) 0.0157(8) 0.0005(7) 0.0011(6) -0.0013(7)
C30 0.0213(9) 0.0212(10) 0.0164(8) 0.0040(7) -0.0046(7) -0.0007(8)
C31 0.0154(8) 0.0210(10) 0.0225(9) 0.0021(7) -0.0048(7) 0.0025(7)
C32 0.0148(8) 0.0163(9) 0.0202(8) 0.0005(7) 0.0019(7) 0.0016(7)
C33 0.0181(8) 0.0112(8) 0.0142(8) -0.0001(7) -0.0008(6) -0.0007(7)
C34 0.0113(7) 0.0171(9) 0.0202(8) 0.0024(7) -0.0004(7) -0.0003(7)
C35 0.0198(9) 0.0183(9) 0.0261(9) -0.0039(8) -0.0016(7) -0.0008(8)
C36 0.0243(10) 0.0157(10) 0.0400(11) 0.0007(8) 0.0000(8) -0.0047(8)
C37 0.0221(9) 0.0213(10) 0.0349(10) 0.0089(9) 0.0056(8) -0.0023(8)
C38 0.0170(8) 0.0241(10) 0.0224(9) 0.0044(8) 0.0042(7) 0.0016(8)
C39 0.0090(7) 0.0156(9) 0.0216(8) 0.0019(7) -0.0012(6) 0.0006(7)
C40 0.0485(14) 0.0334(12) 0.0311(11) -0.0049(10) -0.0039(10) 0.0179(11)
C41 0.0359(12) 0.0334(13) 0.0483(14) -0.0057(11) -0.0021(10) 0.0100(10)
C42 0.0484(14) 0.0403(14) 0.0405(13) 0.0078(11) 0.0081(11) 0.0206(12)
C43 0.0521(15) 0.0561(17) 0.0365(13) -0.0086(12) -0.0123(12) 0.0233(14)
C44 0.0411(14) 0.0482(16) 0.0647(17) -0.0161(13) -0.0056(13) 0.0027(13)
C45 0.0524(15) 0.0313(13) 0.0463(13) 0.0000(11) 0.0128(12) 0.0099(12)
C46 0.0260(10) 0.0260(11) 0.0239(10) 0.0004(8) -0.0020(8) -0.0075(8)
C47 0.0321(11) 0.0208(11) 0.0455(12) -0.0082(9) -0.0029(9) -0.0002(9)
C48 0.0397(13) 0.0293(12) 0.0695(17) -0.0099(12) -0.0280(12) 0.0124(11)
C49 0.0474(14) 0.0317(12) 0.0465(14) -0.0102(10) -0.0251(11) 0.0016(11)
C50 0.0325(11) 0.0226(11) 0.0355(11) -0.0067(9) -0.0041(9) 0.0015(9)
C51 0.0214(9) 0.0247(11) 0.0312(10) 0.0033(8) -0.0020(8) -0.0006(9)
C19 0.0184(9) 0.0358(12) 0.0201(9) -0.0059(8) 0.0072(7) -0.0004(9)
C18 0.0190(9) 0.0225(10) 0.0234(9) -0.0083(8) 0.0017(7) 0.0002(8)
C17 0.0132(8) 0.0196(9) 0.0172(8) -0.0037(7) -0.0024(7) -0.0004(7)
C16 0.0090(7) 0.0207(9) 0.0142(8) -0.0017(7) -0.0002(6) 0.0004(7)
C15 0.0230(9) 0.0141(9) 0.0279(10) -0.0005(7) -0.0030(8) 0.0014(8)
C14 0.0201(9) 0.0190(9) 0.0291(10) 0.0010(8) 0.0051(8) 0.0023(8)
C13 0.0202(8) 0.0148(9) 0.0173(8) 0.0005(7) 0.0002(7) 0.0028(7)
C12 0.0242(10) 0.0215(10) 0.0301(10) 0.0002(8) 0.0038(8) 0.0065(8)
C11 0.0250(10) 0.0218(10) 0.0315(10) -0.0048(8) 0.0006(8) -0.0056(9)
C10 0.0193(9) 0.0139(9) 0.0189(8) -0.0022(7) 0.0017(7) -0.0004(7)
C9 0.0109(7) 0.0168(9) 0.0158(8) -0.0003(7) -0.0022(6) -0.0007(7)
C8 0.0163(8) 0.0180(9) 0.0185(8) 0.0039(7) -0.0019(7) -0.0014(7)
C7 0.0158(8) 0.0269(10) 0.0143(8) 0.0018(7) 0.0011(6) -0.0035(8)

loop_
_atom_type_symbol
_atom_type_description
_atom_type_scat_dispersion_real
_atom_type_scat_dispersion_imag
_atom_type_scat_source
C C 0.0033 0.0016 'International Tables Vol C Tables 4.2.6.8 and 6.1.1.4'
H H 0.0000 0.0000 'International Tables Vol C Tables 4.2.6.8 and 6.1.1.4'
B B 0.0013 0.0007 'International Tables Vol C Tables 4.2.6.8 and 6.1.1.4'
N N 0.0061 0.0033 'International Tables Vol C Tables 4.2.6.8 and 6.1.1.4'
O O 0.0106 0.0060 'International Tables Vol C Tables 4.2.6.8 and 6.1.1.4'

loop_
_geom_angle_atom_site_label_1
_geom_angle_atom_site_label_2
_geom_angle_atom_site_label_3
_geom_angle
C6 C5 C4 117.01(16)
C6 C5 C10 120.96(15)
C4 C5 C10 121.95(15)
C5 C4 C9 124.16(15)
C5 C4 N1 117.30(15)
C9 C4 N1 118.52(14)
C39 O4 B2 106.01(13)
N2 C3 C2 110.69(13)
N2 C3 H3A 109.5
C2 C3 H3A 109.5
N2 C3 H3B 109.5
C2 C3 H3B 109.5
H3A C3 H3B 108.1
C34 O3 B2 106.00(13)
N1 C2 C3 110.48(13)
N1 C2 H2A 109.6
C3 C2 H2A 109.6
N1 C2 H2B 109.6
C3 C2 H2B 109.6
H2A C2 H2B 108.1
B1 N2 C16 126.12(13)
B1 N2 C3 120.84(13)
C16 N2 C3 111.72(12)
O2 B2 O4 108.05(13)
O2 B2 O3 114.10(14)
O4 B2 O3 106.25(14)
O2 B2 C1 104.86(14)
O4 B2 C1 117.17(14)
O3 B2 C1 106.72(13)
C33 O2 B2 124.30(13)
N1 C1 B1 117.10(14)
N1 C1 B2 128.40(14)
B1 C1 B2 114.18(13)
C1 N1 C4 122.94(13)
C1 N1 C2 120.94(13)
C4 N1 C2 116.12(12)
O1 B1 N2 118.46(15)
O1 B1 C1 124.46(14)
N2 B1 C1 116.42(14)
B1 O1 C28 133.96(13)
C7 C6 C5 120.44(16)
C7 C6 H6 119.8
C5 C6 H6 119.8
C19 C20 C21 121.36(17)
C19 C20 H20 119.3
C21 C20 H20 119.3
C20 C21 C16 117.14(17)
C20 C21 C25 121.56(16)
C16 C21 C25 121.13(15)
C17 C22 C23 114.78(15)
C17 C22 C24 109.37(15)
C23 C22 C24 110.75(15)
C17 C22 H22 107.2
C23 C22 H22 107.2
C24 C22 H22 107.2
C22 C23 H23A 109.5
C22 C23 H23B 109.5
H23A C23 H23B 109.5
C22 C23 H23C 109.5
H23A C23 H23C 109.5
H23B C23 H23C 109.5
C22 C24 H24A 109.5
C22 C24 H24B 109.5
H24A C24 H24B 109.5
C22 C24 H24C 109.5
H24A C24 H24C 109.5
H24B C24 H24C 109.5
C21 C25 C27 114.24(15)
C21 C25 C26 109.12(16)
C27 C25 C26 110.42(15)
C21 C25 H25 107.6
C27 C25 H25 107.6
C26 C25 H25 107.6
C25 C26 H01A 109.5
C25 C26 H01B 109.5
H01A C26 H01B 109.5
C25 C26 H01C 109.5
H01A C26 H01C 109.5
H01B C26 H01C 109.5
C25 C27 H27A 109.5
C25 C27 H27B 109.5
H27A C27 H27B 109.5
C25 C27 H27C 109.5
H27A C27 H27C 109.5
H27B C27 H27C 109.5
O1 C28 C29 114.20(14)
O1 C28 C33 125.91(14)
C29 C28 C33 119.87(15)
C30 C29 C28 121.32(16)
C30 C29 H29 119.3
C28 C29 H29 119.3
C29 C30 C31 119.04(16)
C29 C30 H30 120.5
C31 C30 H30 120.5
C32 C31 C30 119.64(16)
C32 C31 H31 120.2
C30 C31 H31 120.2
C31 C32 C33 121.94(16)
C31 C32 H32 119.0
C33 C32 H32 119.0
O2 C33 C32 116.88(14)
O2 C33 C28 124.88(15)
C32 C33 C28 118.17(15)
O3 C34 C35 127.75(16)
O3 C34 C39 110.59(15)
C35 C34 C39 121.65(16)
C34 C35 C36 117.28(18)
C34 C35 H35 121.4
C36 C35 H35 121.4
C37 C36 C35 120.90(18)
C37 C36 H36 119.6
C35 C36 H36 119.6
C36 C37 C38 121.43(18)
C36 C37 H37 119.3
C38 C37 H37 119.3
C39 C38 C37 117.39(17)
C39 C38 H38 121.3
C37 C38 H38 121.3
O4 C39 C38 127.64(16)
O4 C39 C34 111.00(14)
C38 C39 C34 121.34(17)
C41 C40 C45 119.8(2)
C41 C40 H40 120.1
C45 C40 H40 120.1
C40 C41 C42 120.5(2)
C40 C41 H41 119.8
C42 C41 H41 119.8
C41 C42 C43 120.1(2)
C41 C42 H42 120.0
C43 C42 H42 120.0
C42 C43 C44 119.7(2)
C42 C43 H43 120.1
C44 C43 H43 120.1
C43 C44 C45 120.1(3)
C43 C44 H44 119.9
C45 C44 H44 119.9
C40 C45 C44 119.7(2)
C40 C45 H45 120.1
C44 C45 H45 120.1
C47 C46 C51 120.20(19)
C47 C46 H46 119.9
C51 C46 H46 119.9
C48 C47 C46 119.7(2)
C48 C47 H47 120.2
C46 C47 H47 120.2
C47 C48 C49 120.4(2)
C47 C48 H48 119.8
C49 C48 H48 119.8
C48 C49 C50 120.0(2)
C48 C49 H49 120.0
C50 C49 H49 120.0
C49 C50 C51 119.6(2)
C49 C50 H50 120.2
C51 C50 H50 120.2
C46 C51 C50 120.16(19)
C46 C51 H51 119.9
C50 C51 H51 119.9
C20 C19 C18 120.18(16)
C20 C19 H19 119.9
C18 C19 H19 119.9
C19 C18 C17 121.07(18)
C19 C18 H18 119.5
C17 C18 H18 119.5
C18 C17 C16 117.15(16)
C18 C17 C22 121.16(16)
C16 C17 C22 121.43(15)
C21 C16 C17 122.98(15)
C21 C16 N2 119.27(15)
C17 C16 N2 117.60(15)
C13 C15 H15A 109.5
C13 C15 H15B 109.5
H15A C15 H15B 109.5
C13 C15 H15C 109.5
H15A C15 H15C 109.5
H15B C15 H15C 109.5
C13 C14 H14A 109.5
C13 C14 H14B 109.5
H14A C14 H14B 109.5
C13 C14 H14C 109.5
H14A C14 H14C 109.5
H14B C14 H14C 109.5
C9 C13 C15 114.33(15)
C9 C13 C14 109.29(14)
C15 C13 C14 109.02(15)
C9 C13 H13 108.0
C15 C13 H13 108.0
C14 C13 H13 108.0
C10 C12 H12A 109.5
C10 C12 H12B 109.5
H12A C12 H12B 109.5
C10 C12 H12C 109.5
H12A C12 H12C 109.5
H12B C12 H12C 109.5
C10 C11 H11A 109.5
C10 C11 H11B 109.5
H11A C11 H11B 109.5
C10 C11 H11C 109.5
H11A C11 H11C 109.5
H11B C11 H11C 109.5
C5 C10 C12 112.69(15)
C5 C10 C11 109.68(15)
C12 C10 C11 110.97(15)
C5 C10 H10 107.8
C12 C10 H10 107.8
C11 C10 H10 107.8
C8 C9 C4 116.18(16)
C8 C9 C13 121.28(16)
C4 C9 C13 122.38(15)
C7 C8 C9 121.26(17)
C7 C8 H8 119.4
C9 C8 H8 119.4
C6 C7 C8 120.79(16)
C6 C7 H7 119.6
C8 C7 H7 119.6

loop_
_geom_bond_atom_site_label_1
_geom_bond_atom_site_label_2
_geom_bond_distance
C5 C6 1.393(2)
C5 C4 1.395(2)
C5 C10 1.521(2)
C4 C9 1.400(2)
C4 N1 1.458(2)
O4 C39 1.369(2)
O4 B2 1.471(2)
C3 N2 1.467(2)
C3 C2 1.511(2)
C3 H3A 0.9900
C3 H3B 0.9900
O3 C34 1.367(2)
O3 B2 1.483(2)
C2 N1 1.493(2)
C2 H2A 0.9900
C2 H2B 0.9900
N2 B1 1.398(2)
N2 C16 1.442(2)
B2 O2 1.464(2)
B2 C1 1.634(2)
O2 C33 1.3649(19)
C1 N1 1.295(2)
C1 B1 1.587(2)
B1 O1 1.362(2)
O1 C28 1.3818(19)
C6 C7 1.384(3)
C6 H6 0.9500
C20 C19 1.383(3)
C20 C21 1.397(2)
C20 H20 0.9500
C21 C16 1.399(2)
C21 C25 1.524(3)
C22 C17 1.525(2)
C22 C23 1.531(3)
C22 C24 1.534(2)
C22 H22 1.0000
C23 H23A 0.9800
C23 H23B 0.9800
C23 H23C 0.9800
C24 H24A 0.9800
C24 H24B 0.9800
C24 H24C 0.9800
C25 C27 1.527(3)
C25 C26 1.531(3)
C25 H25 1.0000
C26 H01A 0.9800
C26 H01B 0.9800
C26 H01C 0.9800
C27 H27A 0.9800
C27 H27B 0.9800
C27 H27C 0.9800
C28 C29 1.392(2)
C28 C33 1.397(2)
C29 C30 1.386(2)
C29 H29 0.9500
C30 C31 1.388(2)
C30 H30 0.9500
C31 C32 1.386(2)
C31 H31 0.9500
C32 C33 1.390(2)
C32 H32 0.9500
C34 C35 1.379(3)
C34 C39 1.392(2)
C35 C36 1.404(3)
C35 H35 0.9500
C36 C37 1.383(3)
C36 H36 0.9500
C37 C38 1.398(3)
C37 H37 0.9500
C38 C39 1.378(2)
C38 H38 0.9500
C40 C41 1.371(3)
C40 C45 1.377(4)
C40 H40 0.9500
C41 C42 1.374(3)
C41 H41 0.9500
C42 C43 1.375(4)
C42 H42 0.9500
C43 C44 1.375(4)
C43 H43 0.9500
C44 C45 1.386(4)
C44 H44 0.9500
C45 H45 0.9500
C46 C47 1.378(3)
C46 C51 1.382(3)
C46 H46 0.9500
C47 C48 1.378(3)
C47 H47 0.9500
C48 C49 1.382(3)
C48 H48 0.9500
C49 C50 1.382(3)
C49 H49 0.9500
C50 C51 1.383(3)
C50 H50 0.9500
C51 H51 0.9500
C19 C18 1.386(3)
C19 H19 0.9500
C18 C17 1.398(2)
C18 H18 0.9500
C17 C16 1.406(2)
C15 C13 1.533(2)
C15 H15A 0.9800
C15 H15B 0.9800
C15 H15C 0.9800
C14 C13 1.543(2)
C14 H14A 0.9800
C14 H14B 0.9800
C14 H14C 0.9800
C13 C9 1.525(2)
C13 H13 1.0000
C12 C10 1.526(2)
C12 H12A 0.9800
C12 H12B 0.9800
C12 H12C 0.9800
C11 C10 1.536(3)
C11 H11A 0.9800
C11 H11B 0.9800
C11 H11C 0.9800
C10 H10 1.0000
C9 C8 1.390(2)
C8 C7 1.387(3)
C8 H8 0.9500
C7 H7 0.9500
